data_7222451
loop_
_publ_author_name
'Qian, Jinjie'
'Yu, Panpan'
'Su, Kongzhao'
'Dong, Youqing'
'Huang, Shaoming'
'Hong, Maochun'

_publ_section_title
;
 Crystal structure, morphology and sorption behaviour of porous
 indium-tetracarboxylate framework materials
;
_journal_issue 44
_journal_name_full CrystEngComm
_journal_page_first 8512
_journal_paper_doi 10.1039/C5CE01376C
_journal_volume 17
_journal_year 2015
_chemical_formula_moiety 'C21.6 H26 In O13'
_chemical_formula_sum 'C16 H6 In O8'
_chemical_formula_weight 441.03
_chemical_name_systematic
; 
 ? 
;
_space_group_IT_number 131
_symmetry_cell_setting tetragonal
_symmetry_space_group_name_Hall '-P 4c 2'
_symmetry_space_group_name_H-M 'P 42/m m c'
_atom_sites_solution_hydrogens geom
_atom_sites_solution_primary direct
_atom_sites_solution_secondary difmap
_audit_creation_method SHELXL-97
_audit_update_record
;
2015-09-09 deposited with the CCDC.
2015-10-01 downloaded from the CCDC.
;
_cell_angle_alpha 90.00
_cell_angle_beta 90.00
_cell_angle_gamma 90.00
_cell_formula_units_Z 2
_cell_length_a 9.9843(6)
_cell_length_b 9.9843(6)
_cell_length_c 18.2816(18)
_cell_measurement_temperature 173(2)
_cell_volume 1822.4(2)
_computing_structure_refinement 'SHELXL-97 (Sheldrick, 1997)'
_computing_structure_solution 'SHELXS-97 (Sheldrick, 1990)'
_diffrn_ambient_temperature 173(2)
_diffrn_measured_fraction_theta_full 0.996
_diffrn_measured_fraction_theta_max 0.996
_diffrn_measurement_device_type 'SuperNova, Dual, Cu at zero, Atlas'
_diffrn_radiation_monochromator graphite
_diffrn_radiation_source 'fine-focus sealed tube'
_diffrn_radiation_type MoK\a
_diffrn_radiation_wavelength 0.71073
_diffrn_reflns_av_R_equivalents 0.1238
_diffrn_reflns_av_sigmaI/netI 0.0675
_diffrn_reflns_limit_h_max 12
_diffrn_reflns_limit_h_min -11
_diffrn_reflns_limit_k_max 12
_diffrn_reflns_limit_k_min -12
_diffrn_reflns_limit_l_max 23
_diffrn_reflns_limit_l_min -23
_diffrn_reflns_number 13298
_diffrn_reflns_theta_full 27.50
_diffrn_reflns_theta_max 27.50
_diffrn_reflns_theta_min 2.32
_exptl_absorpt_coefficient_mu 0.667
_exptl_absorpt_correction_T_max 0.9738
_exptl_absorpt_correction_T_min 0.9674
_exptl_absorpt_correction_type multi-scan
_exptl_absorpt_process_details
;
CrysAlisPro, Agilent Technologies,
Version 1.171.37.33 (release 27-03-2014 CrysAlis171 .NET)
(compiled Mar 27 2014,17:12:48)
Empirical absorption correction using spherical harmonics,
 implemented in SCALE3 ABSPACK scaling algorithm.
;
_exptl_crystal_density_diffrn 0.804
_exptl_crystal_density_method 'not measured'
_exptl_crystal_description prism
_exptl_crystal_F_000 430
_exptl_crystal_size_max 0.05
_exptl_crystal_size_mid 0.04
_exptl_crystal_size_min 0.04
_platon_squeeze_details
;
SQUEEZE removed disordered DMA, isolated water molecules and EtOH per formula unit.  This value is calculated based upon volume/count_electrons analysis and TG analyses. 

Specifically, the above reported formulation is fully in accord with the SQUEEZE data where we see that some 190 electrons were removed from the unit-cell contents; equivalent to some 195.7/2 ?\"O 98 electrons per formula unit in this P42/mmc  system with Z = 2. The electron count from the reported disordered 2/3DMA, 3H2O, 4/3EtOH material is 32 + 30 + 36 = 98 electrons.  

See ref: a) CrystEngComm, 2015, 17, 1750-1753
;
_refine_diff_density_max 0.861
_refine_diff_density_min -0.893
_refine_diff_density_rms 0.178
_refine_ls_extinction_coef 0.037(9)
_refine_ls_extinction_expression Fc^*^=kFc[1+0.001xFc^2^\l^3^/sin(2\q)]^-1/4^
_refine_ls_extinction_method SHELXL
_refine_ls_goodness_of_fit_ref 1.065
_refine_ls_hydrogen_treatment constr
_refine_ls_matrix_type full
_refine_ls_number_parameters 42
_refine_ls_number_reflns 1200
_refine_ls_number_restraints 0
_refine_ls_restrained_S_all 1.065
_refine_ls_R_factor_all 0.0805
_refine_ls_R_factor_gt 0.0682
_refine_ls_shift/su_max 0.000
_refine_ls_shift/su_mean 0.000
_refine_ls_structure_factor_coef Fsqd
_refine_ls_weighting_details 'calc w=1/[\s^2^(Fo^2^)+(0.1500P)^2^+0.1967P] where P=(Fo^2^+2Fc^2^)/3'
_refine_ls_weighting_scheme calc
_refine_ls_wR_factor_gt 0.2076
_refine_ls_wR_factor_ref 0.2219
_reflns_number_gt 912
_reflns_number_total 1200
_reflns_threshold_expression >2sigma(I)
_cod_data_source_file c5ce01376c2.cif
_cod_data_source_block InOF-12
_cod_depositor_comments
;
The following automatic conversions were performed:

'_symmetry_cell_setting' value 'Tetragonal' changed to 'tetragonal'
according to
/usr/data/users/saulius/crontab/automatic-downloads/rss-feeds/RSC/lib/dictionaries/cif_core.dic
dictionary named 'cif_core.dic' version 2.4.2 from 2011-04-26.

Automatic conversion script
Id: cif_fix_values 3271 2015-04-21 07:52:19Z andrius 

 Adding full bibliography for 7222451--7222452.cif.
;
_cod_original_sg_symbol_H-M P42/mmc
_cod_database_code 7222451

loop_
_symmetry_equiv_pos_as_xyz
'x, y, z'
'-y, x, z+1/2'
'-x, -y, z'
'y, -x, z+1/2'
'x, -y, -z'
'-x, y, -z'
'y, x, -z+1/2'
'-y, -x, -z+1/2'
'-x, -y, -z'
'y, -x, -z-1/2'
'x, y, -z'
'-y, x, -z-1/2'
'-x, y, z'
'x, -y, z'
'-y, -x, z-1/2'
'y, x, z-1/2'

loop_
_atom_site_label
_atom_site_type_symbol
_atom_site_fract_x
_atom_site_fract_y
_atom_site_fract_z
_atom_site_U_iso_or_equiv
_atom_site_adp_type
_atom_site_occupancy
_atom_site_symmetry_multiplicity
_atom_site_calc_flag
_atom_site_refinement_flags
In1 In 0.5000 0.5000 0.2500 0.0516(5) Uani 1 8 d S
O1 O 0.3578(3) 0.5000 0.15746(19) 0.0794(12) Uani 1 2 d S
C4 C 0.0000 0.5000 0.1934(3) 0.0668(18) Uani 1 4 d S
H4 H 0.0000 0.5000 0.2454 0.080 Uiso 1 4 calc SR
C3 C 0.1200(4) 0.5000 0.1571(2) 0.0631(13) Uani 1 2 d S
C1 C 0.0000 0.5000 0.0408(3) 0.0667(18) Uani 1 4 d S
C5 C 0.2511(6) 0.5000 0.1965(4) 0.0686(14) Uani 1 2 d S
C2 C 0.1203(4) 0.5000 0.0794(3) 0.0673(14) Uani 1 2 d S
H2 H 0.2030 0.5000 0.0536 0.081 Uiso 1 2 calc SR
O2 O 0.2597(7) 0.5000 0.2631(3) 0.0874(17) Uani 1 2 d S

loop_
_atom_site_aniso_label
_atom_site_aniso_U_11
_atom_site_aniso_U_22
_atom_site_aniso_U_33
_atom_site_aniso_U_23
_atom_site_aniso_U_13
_atom_site_aniso_U_12
In1 0.0628(5) 0.0628(5) 0.0291(6) 0.000 0.000 0.000
O1 0.048(2) 0.117(3) 0.074(3) 0.000 -0.0067(16) 0.000
C4 0.057(4) 0.097(5) 0.047(3) 0.000 0.000 0.000
C3 0.054(3) 0.084(3) 0.051(3) 0.000 -0.0091(19) 0.000
C1 0.054(4) 0.099(5) 0.047(3) 0.000 0.000 0.000
C5 0.061(3) 0.068(3) 0.077(4) 0.000 -0.007(3) 0.000
C2 0.043(2) 0.095(4) 0.064(3) 0.000 0.0055(19) 0.000
O2 0.072(3) 0.136(5) 0.054(2) 0.000 -0.006(2) 0.000

loop_
_atom_type_symbol
_atom_type_description
_atom_type_scat_dispersion_real
_atom_type_scat_dispersion_imag
_atom_type_scat_source
C C 0.0033 0.0016 'International Tables Vol C Tables 4.2.6.8 and 6.1.1.4'
H H 0.0000 0.0000 'International Tables Vol C Tables 4.2.6.8 and 6.1.1.4'
In In -0.7276 1.3100 'International Tables Vol C Tables 4.2.6.8 and 6.1.1.4'
O O 0.0106 0.0060 'International Tables Vol C Tables 4.2.6.8 and 6.1.1.4'

loop_
_geom_angle_atom_site_label_1
_geom_angle_atom_site_label_2
_geom_angle_atom_site_label_3
_geom_angle
_geom_angle_site_symmetry_1
_geom_angle_site_symmetry_3
O1 In1 O1 125.94(11) . 10_566
O1 In1 O1 79.99(18) . 3_665
O1 In1 O1 125.94(11) 10_566 3_665
O1 In1 O1 125.94(11) . 12_656
O1 In1 O1 79.99(18) 10_566 12_656
O1 In1 O1 125.94(11) 3_665 12_656
O1 In1 O2 85.63(9) . 12_656
O1 In1 O2 135.71(15) 10_566 12_656
O1 In1 O2 85.63(9) 3_665 12_656
O1 In1 O2 55.72(14) 12_656 12_656
O1 In1 O2 85.63(9) . 10_566
O1 In1 O2 55.72(14) 10_566 10_566
O1 In1 O2 85.63(9) 3_665 10_566
O1 In1 O2 135.71(15) 12_656 10_566
O2 In1 O2 168.6(2) 12_656 10_566
O1 In1 O2 55.72(14) . .
O1 In1 O2 85.63(9) 10_566 .
O1 In1 O2 135.71(15) 3_665 .
O1 In1 O2 85.63(9) 12_656 .
O2 In1 O2 90.57(2) 12_656 .
O2 In1 O2 90.57(2) 10_566 .
O1 In1 O2 135.71(15) . 3_665
O1 In1 O2 85.63(9) 10_566 3_665
O1 In1 O2 55.72(14) 3_665 3_665
O1 In1 O2 85.63(9) 12_656 3_665
O2 In1 O2 90.57(2) 12_656 3_665
O2 In1 O2 90.57(2) 10_566 3_665
O2 In1 O2 168.6(2) . 3_665
O1 In1 C5 106.29(11) . 10_566
O1 In1 C5 28.52(16) 10_566 10_566
O1 In1 C5 106.29(11) 3_665 10_566
O1 In1 C5 108.51(18) 12_656 10_566
O2 In1 C5 164.2(2) 12_656 10_566
O2 In1 C5 27.20(14) 10_566 10_566
O2 In1 C5 87.91(4) . 10_566
O2 In1 C5 87.91(4) 3_665 10_566
O1 In1 C5 28.52(16) . .
O1 In1 C5 106.29(11) 10_566 .
O1 In1 C5 108.51(18) 3_665 .
O1 In1 C5 106.29(11) 12_656 .
O2 In1 C5 87.91(4) 12_656 .
O2 In1 C5 87.91(4) 10_566 .
O2 In1 C5 27.20(14) . .
O2 In1 C5 164.2(2) 3_665 .
C5 In1 C5 97.71(10) 10_566 .
O1 In1 C5 106.29(11) . 12_656
O1 In1 C5 108.51(18) 10_566 12_656
O1 In1 C5 106.29(11) 3_665 12_656
O1 In1 C5 28.52(16) 12_656 12_656
O2 In1 C5 27.20(14) 12_656 12_656
O2 In1 C5 164.2(2) 10_566 12_656
O2 In1 C5 87.91(4) . 12_656
O2 In1 C5 87.91(4) 3_665 12_656
C5 In1 C5 137.0(3) 10_566 12_656
C5 In1 C5 97.71(10) . 12_656
O1 In1 C5 108.51(18) . 3_665
O1 In1 C5 106.29(11) 10_566 3_665
O1 In1 C5 28.52(16) 3_665 3_665
O1 In1 C5 106.29(11) 12_656 3_665
O2 In1 C5 87.91(4) 12_656 3_665
O2 In1 C5 87.91(4) 10_566 3_665
O2 In1 C5 164.2(2) . 3_665
O2 In1 C5 27.20(14) 3_665 3_665
C5 In1 C5 97.71(10) 10_566 3_665
C5 In1 C5 137.0(3) . 3_665
C5 In1 C5 97.71(10) 12_656 3_665
C5 O1 In1 96.2(3) . .
C3 C4 C3 122.1(6) 3_565 .
C3 C4 H4 119.0 3_565 .
C3 C4 H4 119.0 . .
C4 C3 C2 119.1(4) . .
C4 C3 C5 122.2(5) . .
C2 C3 C5 118.7(4) . .
C2 C1 C2 119.1(6) . 3_565
C2 C1 C1 120.4(3) . 9_565
C2 C1 C1 120.4(3) 3_565 9_565
O2 C5 O1 119.8(6) . .
O2 C5 C3 122.8(6) . .
O1 C5 C3 117.4(5) . .
O2 C5 In1 64.5(4) . .
O1 C5 In1 55.3(3) . .
C3 C5 In1 172.7(4) . .
C1 C2 C3 120.3(4) . .
C1 C2 H2 119.9 . .
C3 C2 H2 119.9 . .
C5 O2 In1 88.3(4) . .

loop_
_geom_bond_atom_site_label_1
_geom_bond_atom_site_label_2
_geom_bond_distance
_geom_bond_site_symmetry_2
In1 O1 2.208(3) .
In1 O1 2.208(3) 10_566
In1 O1 2.208(3) 3_665
In1 O1 2.208(3) 12_656
In1 O2 2.412(7) 12_656
In1 O2 2.412(7) 10_566
In1 O2 2.412(7) .
In1 O2 2.412(7) 3_665
In1 C5 2.671(5) 10_566
In1 C5 2.671(5) .
In1 C5 2.671(5) 12_656
In1 C5 2.671(5) 3_665
O1 C5 1.283(7) .
C4 C3 1.369(5) 3_565
C4 C3 1.369(5) .
C4 H4 0.9500 .
C3 C2 1.421(6) .
C3 C5 1.494(7) .
C1 C2 1.393(5) .
C1 C2 1.393(5) 3_565
C1 C1 1.491(12) 9_565
C5 O2 1.221(6) .
C2 H2 0.9500 .

loop_
_platon_squeeze_void_nr
_platon_squeeze_void_average_x
_platon_squeeze_void_average_y
_platon_squeeze_void_average_z
_platon_squeeze_void_volume
_platon_squeeze_void_count_electrons
1 -0.013 -0.007 -0.008 1225.0 195.7
